data_7102828
loop_
_publ_author_name
'Jia, Hong-Peng'
'Li, Wei'
'Ju, Zhan-Feng'
'Zhang, Jie'

_publ_section_title
;
 A two-step field-induced magnetic transition in spin-canted systems
 observed only for the Co^II^ coordination polymer
;
_journal_coden_ASTM CHCOFS
_journal_issue 3
_journal_name_full
;
 Chemical Communications (Cambridge, United Kingdom)
;
_journal_page_first 371
_journal_page_last 373
_journal_paper_doi 10.1039/b714678g
_journal_year 2008
_chemical_formula_moiety 'C12 H14 Co3 N4 O16, 2(H2 O)'
_chemical_formula_sum 'C12 H18 Co3 N4 O18'
_chemical_formula_weight 683.1
_space_group_IT_number 2
_symmetry_cell_setting triclinic
_symmetry_space_group_name_Hall '-P 1'
_symmetry_space_group_name_H-M 'P -1'
_atom_sites_solution_hydrogens geom
_atom_sites_solution_primary direct
_atom_sites_solution_secondary difmap
_audit_creation_method SHELXL-97
_cell_angle_alpha 112.463(5)
_cell_angle_beta 106.946(6)
_cell_angle_gamma 99.518(5)
_cell_formula_units_Z 1
_cell_length_a 7.3879(19)
_cell_length_b 9.073(2)
_cell_length_c 9.1324(18)
_cell_measurement_reflns_used 1379
_cell_measurement_temperature 293
_cell_measurement_theta_max 27.4835
_cell_measurement_theta_min 4.8534
_cell_volume 513.9(2)
_computing_cell_refinement 'CrystalClear (Rigaku/MSC Inc., 2000)'
_computing_data_collection 'CrystalClear (Rigaku/MSC Inc., 2000)'
_computing_data_reduction 'CrystalClear (Rigaku/MSC Inc., 2000)'
_computing_structure_refinement 'SHELXL-97 (Sheldrick, 1997)'
_computing_structure_solution 'SHELXS-97 (Sheldrick, 1990)'
_diffrn_ambient_temperature 293
_diffrn_detector_area_resol_mean 14.6306
_diffrn_measured_fraction_theta_full 98.1000
_diffrn_measured_fraction_theta_max 27.4835
_diffrn_measurement_device_type 'Mercury70 (2x2 bin mode)'
_diffrn_measurement_method CCD_Profile_fitting
_diffrn_radiation_monochromator 'Graphite Monochromator'
_diffrn_radiation_source 'Sealed Tube'
_diffrn_radiation_type 'Mo K\a'
_diffrn_radiation_wavelength 0.71073
_diffrn_reflns_av_R_equivalents 0.0210
_diffrn_reflns_av_sigmaI/netI 0.0337
_diffrn_reflns_limit_h_max 9
_diffrn_reflns_limit_h_min -6
_diffrn_reflns_limit_k_max 11
_diffrn_reflns_limit_k_min -11
_diffrn_reflns_limit_l_max 11
_diffrn_reflns_limit_l_min -11
_diffrn_reflns_number 3973
_diffrn_reflns_theta_full 27.4835
_diffrn_reflns_theta_max 27.48
_diffrn_reflns_theta_min 4.93
_diffrn_standards_decay_% 0
_diffrn_standards_interval_count 0
_diffrn_standards_interval_time .
_diffrn_standards_number 0
_exptl_absorpt_coefficient_mu 2.499
_exptl_absorpt_correction_T_max 0.7882
_exptl_absorpt_correction_T_min 0.6349
_exptl_absorpt_correction_type multi-scan
_exptl_absorpt_process_details 'CrystalClear (Rigaku/MSC Inc., 2004)'
_exptl_crystal_colour Red
_exptl_crystal_density_diffrn 2.207
_exptl_crystal_density_method 'not measured'
_exptl_crystal_description Block
_exptl_crystal_F_000 343
_exptl_crystal_size_max 0.20
_exptl_crystal_size_mid 0.17
_exptl_crystal_size_min 0.10
_refine_diff_density_max 1.419
_refine_diff_density_min -0.544
_refine_diff_density_rms 0.113
_refine_ls_extinction_method none
_refine_ls_goodness_of_fit_ref 1.042
_refine_ls_hydrogen_treatment constr
_refine_ls_matrix_type full
_refine_ls_number_parameters 169
_refine_ls_number_reflns 2312
_refine_ls_number_restraints 0
_refine_ls_restrained_S_all 1.042
_refine_ls_R_factor_all 0.0448
_refine_ls_R_factor_gt 0.0378
_refine_ls_shift/su_max 0.000
_refine_ls_shift/su_mean 0.000
_refine_ls_structure_factor_coef Fsqd
_refine_ls_weighting_details 'calc w=1/[\s^2^(Fo^2^)+(0.0701P)^2^+0.1051P] where P=(Fo^2^+2Fc^2^)/3'
_refine_ls_weighting_scheme calc
_refine_ls_wR_factor_gt 0.1015
_refine_ls_wR_factor_ref 0.1067
_reflns_number_gt 1975
_reflns_number_total 2312
_reflns_threshold_expression >2sigma(I)
_cod_data_source_file b714678g.txt
_cod_data_source_block 2:
_cod_depositor_comments
;
The following automatic conversions were performed:
'_exptl_absorpt_correction_type' value 'Multi-scan' changed to
'multi-scan' according to
'/home/saulius/struct/CIF-dictionaries/cif_core.dic' dictionary named
'cif_core.dic' version 2.4.1 from 2010-06-29.

Automatic conversion script
Id: cif_fix_enum 1527 2010-12-29 10:47:43Z saulius 
;
_cod_original_sg_symbol_H-M P-1
_cod_database_code 7102828

loop_
_symmetry_equiv_pos_as_xyz
'x, y, z'
'-x, -y, -z'

loop_
_atom_site_label
_atom_site_type_symbol
_atom_site_fract_x
_atom_site_fract_y
_atom_site_fract_z
_atom_site_U_iso_or_equiv
_atom_site_adp_type
_atom_site_occupancy
_atom_site_symmetry_multiplicity
_atom_site_calc_flag
_atom_site_refinement_flags
_atom_site_disorder_assembly
_atom_site_disorder_group
Co1 Co 0.11529(6) 0.24776(4) -0.22632(4) 0.01823(15) Uani 1 1 d . . .
Co2 Co 0.0000 0.0000 -1.0000 0.01605(16) Uani 1 2 d S . .
O1 O 0.1884(3) 0.5061(3) -0.1439(3) 0.0254(5) Uani 1 1 d . . .
O2 O 0.3236(4) 0.7060(3) -0.1990(3) 0.0325(6) Uani 1 1 d . . .
O3 O 0.3325(4) 0.4969(3) -0.8069(3) 0.0300(5) Uani 1 1 d . . .
O4 O 0.1404(3) 0.2323(3) -0.9923(2) 0.0231(5) Uani 1 1 d . . .
O5 O -0.0706(3) 0.0029(2) -0.6606(3) 0.0251(5) Uani 1 1 d . . .
N1 N 0.1034(3) 0.2696(3) -0.4552(3) 0.0166(5) Uani 1 1 d . . .
N2 N 0.0911(3) 0.1750(3) -0.7405(3) 0.0162(5) Uani 1 1 d . . .
C1 C 0.2414(4) 0.5579(3) -0.2397(3) 0.0191(6) Uani 1 1 d . . .
C2 C 0.1971(4) 0.4249(3) -0.4205(3) 0.0162(5) Uani 1 1 d . . .
C3 C 0.2438(4) 0.4647(3) -0.5389(3) 0.0187(6) Uani 1 1 d . . .
H3 H 0.3097 0.5764 -0.5121 0.022 Uiso 1 1 calc R . .
C4 C 0.1887(4) 0.3313(3) -0.6997(3) 0.0168(5) Uani 1 1 d . . .
C5 C 0.2263(4) 0.3581(3) -0.8435(3) 0.0187(6) Uani 1 1 d . . .
C6 C 0.0399(4) 0.1440(3) -0.6205(3) 0.0171(6) Uani 1 1 d . . .
O1W O 0.4227(3) 0.2713(3) -0.1521(3) 0.0275(5) Uani 1 1 d . . .
H2 H 0.4665 0.2633 -0.0647 0.033 Uiso 1 1 d R . .
H1 H 0.4954 0.3502 -0.1487 0.033 Uiso 1 1 d R . .
O2W O -0.1831(4) 0.2238(3) -0.2696(4) 0.0407(6) Uani 1 1 d . . .
H4 H -0.1998 0.3139 -0.2535 0.049 Uiso 1 1 d R . .
H5 H -0.2546 0.1848 -0.2323 0.049 Uiso 1 1 d R . .
O3W O 0.2693(4) -0.0472(3) -0.9481(3) 0.0421(7) Uani 1 1 d . . .
H7 H 0.2895 -0.1254 -1.0145 0.051 Uiso 1 1 d R . .
H6 H 0.3544 -0.0061 -0.8523 0.051 Uiso 1 1 d R . .
O4W O 0.4218(5) 0.9105(5) -0.3683(5) 0.0919(15) Uani 1 1 d . . .
H8 H 0.4578 0.9273 -0.4382 0.110 Uiso 1 1 d R . .
H9 H 0.3592 0.9728 -0.3340 0.110 Uiso 1 1 d R . .

loop_
_atom_site_aniso_label
_atom_site_aniso_U_11
_atom_site_aniso_U_22
_atom_site_aniso_U_33
_atom_site_aniso_U_23
_atom_site_aniso_U_13
_atom_site_aniso_U_12
Co1 0.0265(2) 0.0150(2) 0.0126(2) 0.00641(16) 0.00859(16) 0.00296(16)
Co2 0.0237(3) 0.0130(3) 0.0103(3) 0.0043(2) 0.0076(2) 0.0034(2)
O1 0.0417(13) 0.0190(10) 0.0139(9) 0.0057(8) 0.0131(9) 0.0062(9)
O2 0.0534(15) 0.0156(10) 0.0243(11) 0.0040(9) 0.0207(11) 0.0032(10)
O3 0.0436(13) 0.0205(10) 0.0221(11) 0.0093(9) 0.0156(10) -0.0030(9)
O4 0.0371(12) 0.0191(10) 0.0120(9) 0.0072(8) 0.0112(8) 0.0033(8)
O5 0.0408(13) 0.0133(9) 0.0175(10) 0.0058(8) 0.0128(9) -0.0004(8)
N1 0.0251(12) 0.0156(11) 0.0106(10) 0.0058(9) 0.0094(9) 0.0056(9)
N2 0.0236(12) 0.0133(11) 0.0115(10) 0.0047(8) 0.0083(9) 0.0045(9)
C1 0.0281(15) 0.0144(12) 0.0136(12) 0.0045(10) 0.0096(11) 0.0058(11)
C2 0.0206(13) 0.0154(12) 0.0123(12) 0.0056(10) 0.0070(10) 0.0051(10)
C3 0.0238(14) 0.0141(12) 0.0161(13) 0.0067(10) 0.0076(11) 0.0014(10)
C4 0.0206(13) 0.0184(13) 0.0119(12) 0.0073(10) 0.0073(10) 0.0048(10)
C5 0.0241(14) 0.0165(13) 0.0145(13) 0.0067(11) 0.0086(10) 0.0025(10)
C6 0.0248(14) 0.0155(13) 0.0101(12) 0.0072(10) 0.0056(10) 0.0027(11)
O1W 0.0250(11) 0.0277(11) 0.0273(11) 0.0138(9) 0.0088(9) 0.0015(9)
O2W 0.0366(14) 0.0407(15) 0.0625(18) 0.0325(14) 0.0284(13) 0.0161(11)
O3W 0.0323(13) 0.0513(16) 0.0215(12) -0.0038(11) 0.0039(10) 0.0235(12)
O4W 0.056(2) 0.081(3) 0.074(3) -0.015(2) 0.0070(19) 0.024(2)

loop_
_atom_type_symbol
_atom_type_description
_atom_type_scat_dispersion_real
_atom_type_scat_dispersion_imag
_atom_type_scat_source
C C 0.0033 0.0016 'International Tables Vol C Tables 4.2.6.8 and 6.1.1.4'
H H 0.0000 0.0000 'International Tables Vol C Tables 4.2.6.8 and 6.1.1.4'
N N 0.0061 0.0033 'International Tables Vol C Tables 4.2.6.8 and 6.1.1.4'
O O 0.0106 0.0060 'International Tables Vol C Tables 4.2.6.8 and 6.1.1.4'
Co Co 0.3494 0.9721 'International Tables Vol C Tables 4.2.6.8 and 6.1.1.4'

loop_
_geom_angle_atom_site_label_1
_geom_angle_atom_site_label_2
_geom_angle_atom_site_label_3
_geom_angle
_geom_angle_site_symmetry_1
_geom_angle_site_symmetry_3
_geom_angle_publ_flag
O5 Co1 O2W 94.65(10) 2_554 . ?
O5 Co1 O1 168.53(8) 2_554 . ?
O2W Co1 O1 92.14(10) . . ?
O5 Co1 O1W 85.29(9) 2_554 . ?
O2W Co1 O1W 172.63(9) . . ?
O1 Co1 O1W 89.15(9) . . ?
O5 Co1 O4 87.68(8) 2_554 1_556 ?
O2W Co1 O4 86.37(10) . 1_556 ?
O1 Co1 O4 101.98(8) . 1_556 ?
O1W Co1 O4 86.26(9) . 1_556 ?
O5 Co1 N1 93.31(8) 2_554 . ?
O2W Co1 N1 95.78(10) . . ?
O1 Co1 N1 76.80(8) . . ?
O1W Co1 N1 91.58(9) . . ?
O4 Co1 N1 177.54(8) 1_556 . ?
O3W Co2 O3W 180.000(1) . 2_553 ?
O3W Co2 N2 90.79(9) . . ?
O3W Co2 N2 89.21(9) 2_553 . ?
O3W Co2 N2 89.21(9) . 2_553 ?
O3W Co2 N2 90.79(9) 2_553 2_553 ?
N2 Co2 N2 180.000(1) . 2_553 ?
O3W Co2 O4 89.73(11) . . ?
O3W Co2 O4 90.27(11) 2_553 . ?
N2 Co2 O4 76.97(8) . . ?
N2 Co2 O4 103.03(8) 2_553 . ?
O3W Co2 O4 90.27(11) . 2_553 ?
O3W Co2 O4 89.73(11) 2_553 2_553 ?
N2 Co2 O4 103.03(8) . 2_553 ?
N2 Co2 O4 76.97(8) 2_553 2_553 ?
O4 Co2 O4 180.0 . 2_553 ?
C1 O1 Co1 116.21(18) . . ?
C5 O4 Co1 123.51(18) . 1_554 ?
C5 O4 Co2 115.74(17) . . ?
Co1 O4 Co2 120.61(9) 1_554 . ?
C6 O5 Co1 145.1(2) . 2_554 ?
C2 N1 C6 118.3(2) . . ?
C2 N1 Co1 112.27(17) . . ?
C6 N1 Co1 128.65(18) . . ?
C4 N2 C6 119.1(2) . . ?
C4 N2 Co2 115.16(18) . . ?
C6 N2 Co2 125.34(17) . . ?
O2 C1 O1 125.5(3) . . ?
O2 C1 C2 118.3(2) . . ?
O1 C1 C2 116.3(2) . . ?
N1 C2 C3 123.4(2) . . ?
N1 C2 C1 114.3(2) . . ?
C3 C2 C1 122.2(2) . . ?
C2 C3 C4 115.7(2) . . ?
C2 C3 H3 122.2 . . ?
C4 C3 H3 122.2 . . ?
N2 C4 C3 122.7(2) . . ?
N2 C4 C5 116.0(2) . . ?
C3 C4 C5 121.1(2) . . ?
O3 C5 O4 126.7(3) . . ?
O3 C5 C4 117.8(2) . . ?
O4 C5 C4 115.5(2) . . ?
O5 C6 N2 120.5(2) . . ?
O5 C6 N1 119.0(2) . . ?
N2 C6 N1 120.4(2) . . ?
Co1 O1W H2 111.9 . . ?
Co1 O1W H1 117.6 . . ?
H2 O1W H1 110.9 . . ?
Co1 O2W H4 108.8 . . ?
Co1 O2W H5 130.4 . . ?
H4 O2W H5 104.3 . . ?
Co2 O3W H7 123.4 . . ?
Co2 O3W H6 123.1 . . ?
H7 O3W H6 111.6 . . ?
H8 O4W H9 111.2 . . ?

loop_
_geom_bond_atom_site_label_1
_geom_bond_atom_site_label_2
_geom_bond_distance
_geom_bond_site_symmetry_2
_geom_bond_publ_flag
Co1 O5 2.027(2) 2_554 ?
Co1 O2W 2.081(3) . ?
Co1 O1 2.085(2) . ?
Co1 O1W 2.120(2) . ?
Co1 O4 2.151(2) 1_556 ?
Co1 N1 2.152(2) . ?
Co2 O3W 2.062(2) . ?
Co2 O3W 2.062(2) 2_553 ?
Co2 N2 2.106(2) . ?
Co2 N2 2.106(2) 2_553 ?
Co2 O4 2.155(2) . ?
Co2 O4 2.155(2) 2_553 ?
O1 C1 1.262(3) . ?
O2 C1 1.237(3) . ?
O3 C5 1.230(3) . ?
O4 C5 1.275(3) . ?
O4 Co1 2.151(2) 1_554 ?
O5 C6 1.250(3) . ?
O5 Co1 2.027(2) 2_554 ?
N1 C2 1.332(3) . ?
N1 C6 1.376(3) . ?
N2 C4 1.331(4) . ?
N2 C6 1.365(3) . ?
C1 C2 1.524(4) . ?
C2 C3 1.375(4) . ?
C3 C4 1.384(4) . ?
C3 H3 0.9500 . ?
C4 C5 1.515(4) . ?
O1W H2 0.8051 . ?
O1W H1 0.8050 . ?
O2W H4 0.8107 . ?
O2W H5 0.8089 . ?
O3W H7 0.8077 . ?
O3W H6 0.8077 . ?
O4W H8 0.8131 . ?
O4W H9 0.8167 . ?
